data_7054703
loop_
_publ_author_name
'Singh, Nongthombam Geetmani'
'Nagarajaprakash, Rammamorthy'
'Rani, Jims World Star'
'Kathing, Chingrishon'
'Nongrum, Ridaphun'
'Nongkhlaw, Rishanlang'

_publ_section_title
;
 Nickel nanoparticles assisted regioselective synthesis of
 pyrazoloquinolinone and triazoloquinazolinone derivatives
;
_journal_issue 5
_journal_name_full 'New J. Chem.'
_journal_page_first 3908
_journal_paper_doi 10.1039/C4NJ02372B
_journal_volume 39
_journal_year 2015
_chemical_formula_moiety 'C19 H21 N3 O'
_chemical_formula_sum 'C19 H21 N3 O'
_chemical_formula_weight 307.39
_chemical_melting_point 504.0(10)
_chemical_name_common Quinolinone
_chemical_name_systematic 3,7,7-trimethyl-4-phenyl-6,7,8,9-tetrahydro-2H-pyrazolo[3,4-b]quinolin-5(4H)-one
_space_group_crystal_system monoclinic
_space_group_IT_number 14
_space_group_name_Hall '-P 2yn'
_space_group_name_H-M_alt 'P 1 21/n 1'
_symmetry_space_group_name_Hall '-P 2yn'
_symmetry_space_group_name_H-M 'P 1 21/n 1'
_atom_sites_solution_hydrogens geom
_atom_sites_solution_primary direct
_atom_sites_solution_secondary difmap
_audit_creation_date 2014-09-14
_audit_creation_method
;
Olex2 1.2
(compiled 2014.08.28 svn.r2986 for OlexSys, GUI svn.r4874)
;
_audit_update_record
;
2014-09-15 deposited with the CCDC.
2015-02-25 downloaded from the CCDC.
;
_cell_angle_alpha 90.00
_cell_angle_beta 96.376(8)
_cell_angle_gamma 90.00
_cell_formula_units_Z 4
_cell_length_a 10.1735(11)
_cell_length_b 14.3043(10)
_cell_length_c 11.2897(9)
_cell_measurement_temperature 292.34(10)
_cell_measurement_theta_max 25.8160
_cell_measurement_theta_min 3.3700
_cell_volume 1632.8(2)
_computing_molecular_graphics 'Olex2 (Dolomanov et al., 2009)'
_computing_publication_material 'Olex2 (Dolomanov et al., 2009)'
_computing_structure_refinement 'ShelXL (Sheldrick, 2008)'
_computing_structure_solution 'SHELXS-97 (Sheldrick, 1990)'
_diffrn_ambient_temperature 292.34(10)
_diffrn_detector_area_resol_mean 16.1279
_diffrn_measured_fraction_theta_full 0.998
_diffrn_measured_fraction_theta_max 0.879
_diffrn_measurement_device_type 'Xcalibur, Eos, Gemini'
_diffrn_measurement_method '\w scans'
_diffrn_radiation_monochromator graphite
_diffrn_radiation_type MoK\a
_diffrn_radiation_wavelength 0.71073
_diffrn_reflns_av_R_equivalents 0.0351
_diffrn_reflns_av_unetI/netI 0.0698
_diffrn_reflns_limit_h_max 9
_diffrn_reflns_limit_h_min -13
_diffrn_reflns_limit_k_max 18
_diffrn_reflns_limit_k_min -9
_diffrn_reflns_limit_l_max 14
_diffrn_reflns_limit_l_min -15
_diffrn_reflns_number 7067
_diffrn_reflns_theta_full 25.00
_diffrn_reflns_theta_max 28.69
_diffrn_reflns_theta_min 3.19
_diffrn_source 'fine-focus sealed tube'
_exptl_absorpt_coefficient_mu 0.079
_exptl_absorpt_correction_T_max 1.00000
_exptl_absorpt_correction_T_min 0.95502
_exptl_absorpt_correction_type multi-scan
_exptl_absorpt_process_details
;
CrysAlisPro, Agilent Technologies,
Version 1.171.36.32 (release 02-08-2013 CrysAlis171 .NET)
(compiled Aug  2 2013,16:46:58)
Empirical absorption correction using spherical harmonics,
 implemented in SCALE3 ABSPACK scaling algorithm.
;
_exptl_crystal_colour white
_exptl_crystal_density_diffrn 1.250
_exptl_crystal_density_method 'not measured'
_exptl_crystal_description block
_exptl_crystal_F_000 656
_exptl_crystal_recrystallization_method 'Re-crystallisation from solvent: Acetonitrile'
_exptl_crystal_size_max 0.28
_exptl_crystal_size_mid 0.22
_exptl_crystal_size_min 0.2
_refine_diff_density_max 0.190
_refine_diff_density_min -0.257
_refine_diff_density_rms 0.040
_refine_ls_extinction_method none
_refine_ls_goodness_of_fit_ref 0.964
_refine_ls_hydrogen_treatment constr
_refine_ls_matrix_type full
_refine_ls_number_parameters 211
_refine_ls_number_reflns 3707
_refine_ls_number_restraints 0
_refine_ls_restrained_S_all 0.964
_refine_ls_R_factor_all 0.1132
_refine_ls_R_factor_gt 0.0588
_refine_ls_shift/su_max 0.000
_refine_ls_shift/su_mean 0.000
_refine_ls_structure_factor_coef Fsqd
_refine_ls_weighting_details 'calc w=1/[\s^2^(Fo^2^)+(0.0712P)^2^+0.0000P] where P=(Fo^2^+2Fc^2^)/3'
_refine_ls_weighting_scheme calc
_refine_ls_wR_factor_gt 0.1376
_refine_ls_wR_factor_ref 0.1646
_reflns_number_gt 2061
_reflns_number_total 3707
_reflns_threshold_expression >2sigma(I)
_cod_data_source_file c4nj02372b2.cif
_cod_data_source_block ngs-286
_cod_depositor_comments
;
The following automatic conversions were performed:

'_chemical_melting_point' value '503-505' was changed to '504.0(10)'
- the average value was taken and precision was estimated.

Automatic conversion script
Id: cif_fix_values 3008 2015-01-20 13:52:24Z robertas 

 Adding full bibliography for 7054703--7054704.cif.
;
_cod_database_code 7054703
_olex2_refinement_description
;
1. Fixed Uiso
 At 1.2 times of:
  All C(H) groups, All C(H,H) groups, All N(H) groups
 At 1.5 times of:
  All C(H,H,H) groups
2.a Ternary CH refined with riding coordinates:
 C1(H1A)
2.b Secondary CH2 refined with riding coordinates:
 C7(H7A,H7B), C9(H9A,H9B)
2.c Aromatic/amide H refined with riding coordinates:
 N3(H3), N1(H1), C15(H15), C16(H16), C19(H19), C17(H17), C18(H18)
2.d Idealised Me refined as rotating group:
 C12(H12A,H12B,H12C), C13(H13A,H13B,H13C), C4(H4A,H4B,H4C)
;
_olex2_submission_special_instructions 'No special instructions were received'

loop_
_space_group_symop_id
_space_group_symop_operation_xyz
1 'x, y, z'
2 '-x+1/2, y+1/2, -z+1/2'
3 '-x, -y, -z'
4 'x-1/2, -y-1/2, z-1/2'

loop_
_atom_site_label
_atom_site_type_symbol
_atom_site_fract_x
_atom_site_fract_y
_atom_site_fract_z
_atom_site_U_iso_or_equiv
_atom_site_adp_type
_atom_site_occupancy
_atom_site_calc_flag
_atom_site_refinement_flags_posn
O1 O 0.94805(15) 0.33142(10) 0.60206(14) 0.0480(4) Uani 1 d .
N3 N 0.59747(18) 0.11724(12) 0.50971(15) 0.0450(5) Uani 1 d .
H3 H 0.5368 0.0972 0.4566 0.054 Uiso 1 calc R
N2 N 0.53972(19) 0.01195(12) 0.65998(16) 0.0452(5) Uani 1 d .
N1 N 0.5825(2) 0.00575(12) 0.77844(16) 0.0476(5) Uani 1 d .
H1 H 0.5565 -0.0368 0.8244 0.057 Uiso 1 calc R
C10 C 0.8723(2) 0.28691(14) 0.52826(19) 0.0369(5) Uani 1 d .
C2 C 0.6840(2) 0.12910(14) 0.71913(18) 0.0370(5) Uani 1 d .
C11 C 0.7736(2) 0.22470(14) 0.56552(18) 0.0369(5) Uani 1 d .
C6 C 0.6909(2) 0.17894(14) 0.48082(18) 0.0369(5) Uani 1 d .
C5 C 0.6030(2) 0.08761(14) 0.62723(19) 0.0395(5) Uani 1 d .
C14 C 0.6980(2) 0.30282(15) 0.74860(19) 0.0414(5) Uani 1 d .
C3 C 0.6699(2) 0.07342(15) 0.81612(19) 0.0429(6) Uani 1 d .
C1 C 0.7613(2) 0.21631(14) 0.69884(18) 0.0394(5) Uani 1 d .
H1A H 0.8504 0.2092 0.7407 0.047 Uiso 1 calc R
C8 C 0.7574(2) 0.28308(15) 0.31584(19) 0.0433(6) Uani 1 d .
C7 C 0.6972(2) 0.19044(15) 0.34951(18) 0.0448(6) Uani 1 d .
H7A H 0.6084 0.1856 0.3087 0.054 Uiso 1 calc R
H7B H 0.7491 0.1397 0.3217 0.054 Uiso 1 calc R
C9 C 0.8863(2) 0.29643(17) 0.3975(2) 0.0486(6) Uani 1 d .
H9A H 0.9501 0.2508 0.3762 0.058 Uiso 1 calc R
H9B H 0.9213 0.3580 0.3833 0.058 Uiso 1 calc R
C15 C 0.5955(3) 0.34842(16) 0.6827(2) 0.0540(6) Uani 1 d .
H15 H 0.5666 0.3278 0.6061 0.065 Uiso 1 calc R
C16 C 0.5346(3) 0.42485(18) 0.7292(3) 0.0684(8) Uani 1 d .
H16 H 0.4659 0.4552 0.6834 0.082 Uiso 1 calc R
C12 C 0.7846(3) 0.28018(19) 0.1855(2) 0.0631(7) Uani 1 d .
H12A H 0.8425 0.2288 0.1737 0.095 Uiso 1 calc GR
H12B H 0.8256 0.3376 0.1655 0.095 Uiso 1 calc GR
H12C H 0.7027 0.2723 0.1353 0.095 Uiso 1 calc GR
C13 C 0.6637(3) 0.36382(17) 0.3328(2) 0.0604(7) Uani 1 d .
H13A H 0.5822 0.3546 0.2826 0.091 Uiso 1 calc GR
H13B H 0.7036 0.4215 0.3120 0.091 Uiso 1 calc GR
H13C H 0.6462 0.3662 0.4146 0.091 Uiso 1 calc GR
C19 C 0.7387(3) 0.33506(17) 0.8620(2) 0.0552(7) Uani 1 d .
H19 H 0.8077 0.3053 0.9081 0.066 Uiso 1 calc R
C17 C 0.5750(3) 0.45583(19) 0.8419(3) 0.0725(9) Uani 1 d .
H17 H 0.5331 0.5065 0.8732 0.087 Uiso 1 calc R
C4 C 0.7315(3) 0.07721(17) 0.9416(2) 0.0611(7) Uani 1 d .
H4A H 0.6734 0.1093 0.9894 0.092 Uiso 1 calc GR
H4B H 0.8142 0.1100 0.9453 0.092 Uiso 1 calc GR
H4C H 0.7466 0.0148 0.9713 0.092 Uiso 1 calc GR
C18 C 0.6766(3) 0.41227(18) 0.9079(3) 0.0712(9) Uani 1 d .
H18 H 0.7052 0.4338 0.9841 0.085 Uiso 1 calc R

loop_
_atom_site_aniso_label
_atom_site_aniso_U_11
_atom_site_aniso_U_22
_atom_site_aniso_U_33
_atom_site_aniso_U_23
_atom_site_aniso_U_13
_atom_site_aniso_U_12
O1 0.0469(9) 0.0485(9) 0.0472(10) -0.0116(7) -0.0007(7) -0.0086(8)
N3 0.0526(12) 0.0437(10) 0.0357(10) 0.0042(8) -0.0088(9) -0.0132(10)
N2 0.0592(13) 0.0386(10) 0.0363(11) 0.0055(8) -0.0015(9) -0.0062(9)
N1 0.0683(13) 0.0386(10) 0.0353(11) 0.0066(8) 0.0031(9) -0.0005(10)
C10 0.0357(11) 0.0348(11) 0.0393(12) -0.0056(10) 0.0003(9) 0.0020(10)
C2 0.0417(12) 0.0319(11) 0.0364(12) -0.0013(9) 0.0004(9) 0.0029(10)
C11 0.0395(12) 0.0361(11) 0.0337(12) -0.0015(9) -0.0022(9) -0.0001(10)
C6 0.0420(12) 0.0331(11) 0.0349(12) 0.0004(9) 0.0006(9) -0.0012(10)
C5 0.0451(13) 0.0336(11) 0.0384(12) 0.0046(9) -0.0011(10) -0.0004(10)
C14 0.0500(13) 0.0385(12) 0.0362(12) -0.0022(10) 0.0069(10) -0.0101(11)
C3 0.0520(14) 0.0372(12) 0.0386(13) -0.0001(10) 0.0010(10) 0.0081(11)
C1 0.0395(12) 0.0443(12) 0.0329(12) -0.0018(10) -0.0027(9) -0.0019(10)
C8 0.0489(13) 0.0455(13) 0.0344(12) 0.0021(10) 0.0006(10) -0.0036(11)
C7 0.0542(14) 0.0472(13) 0.0314(12) -0.0030(10) -0.0026(10) -0.0051(11)
C9 0.0443(14) 0.0568(14) 0.0449(14) -0.0002(12) 0.0060(11) -0.0097(12)
C15 0.0635(16) 0.0502(14) 0.0478(15) -0.0027(12) 0.0048(12) 0.0072(13)
C16 0.085(2) 0.0527(16) 0.070(2) -0.0008(14) 0.0184(16) 0.0171(16)
C12 0.0706(18) 0.0783(18) 0.0400(14) 0.0044(13) 0.0033(12) -0.0119(15)
C13 0.0638(17) 0.0518(15) 0.0626(18) 0.0082(13) -0.0064(13) 0.0055(13)
C19 0.0744(18) 0.0497(14) 0.0414(14) -0.0052(11) 0.0052(12) -0.0080(14)
C17 0.106(3) 0.0472(16) 0.069(2) -0.0052(15) 0.0327(18) 0.0072(16)
C4 0.0837(19) 0.0597(16) 0.0371(14) 0.0037(12) -0.0060(13) 0.0032(15)
C18 0.113(3) 0.0562(17) 0.0462(16) -0.0115(14) 0.0157(16) -0.0124(18)

loop_
_atom_type_symbol
_atom_type_description
_atom_type_scat_dispersion_real
_atom_type_scat_dispersion_imag
_atom_type_scat_source
C C 0.0033 0.0016 'International Tables Vol C Tables 4.2.6.8 and 6.1.1.4'
H H 0.0000 0.0000 'International Tables Vol C Tables 4.2.6.8 and 6.1.1.4'
N N 0.0061 0.0033 'International Tables Vol C Tables 4.2.6.8 and 6.1.1.4'
O O 0.0106 0.0060 'International Tables Vol C Tables 4.2.6.8 and 6.1.1.4'

loop_
_geom_angle_atom_site_label_1
_geom_angle_atom_site_label_2
_geom_angle_atom_site_label_3
_geom_angle
C6 N3 C5 118.10(17)
C5 N2 N1 102.34(16)
C3 N1 N2 112.93(18)
O1 C10 C11 121.37(19)
O1 C10 C9 119.44(19)
C11 C10 C9 119.17(18)
C5 C2 C1 121.23(19)
C3 C2 C5 104.05(19)
C3 C2 C1 134.7(2)
C10 C11 C1 118.18(17)
C6 C11 C10 119.10(19)
C6 C11 C1 122.65(19)
N3 C6 C11 122.24(19)
N3 C6 C7 114.52(17)
C11 C6 C7 123.22(19)
N2 C5 N3 122.93(19)
N2 C5 C2 113.94(19)
C2 C5 N3 122.89(19)
C15 C14 C1 120.6(2)
C15 C14 C19 118.3(2)
C19 C14 C1 121.1(2)
N1 C3 C2 106.71(19)
N1 C3 C4 121.3(2)
C2 C3 C4 132.0(2)
C2 C1 C11 108.42(16)
C2 C1 C14 111.47(18)
C11 C1 C14 112.43(17)
C7 C8 C9 107.41(18)
C7 C8 C12 109.69(18)
C12 C8 C9 110.43(19)
C13 C8 C7 110.7(2)
C13 C8 C9 109.66(19)
C13 C8 C12 108.94(19)
C6 C7 C8 113.82(17)
C10 C9 C8 114.34(18)
C14 C15 C16 120.8(2)
C17 C16 C15 120.5(3)
C14 C19 C18 120.4(2)
C18 C17 C16 119.6(3)
C17 C18 C19 120.4(3)

loop_
_geom_bond_atom_site_label_1
_geom_bond_atom_site_label_2
_geom_bond_distance
O1 C10 1.245(2)
N3 C6 1.363(3)
N3 C5 1.388(3)
N2 N1 1.363(2)
N2 C5 1.333(3)
N1 C3 1.351(3)
C10 C11 1.439(3)
C10 C9 1.505(3)
C2 C5 1.385(3)
C2 C3 1.374(3)
C2 C1 1.506(3)
C11 C6 1.368(3)
C11 C1 1.529(3)
C6 C7 1.500(3)
C14 C1 1.530(3)
C14 C15 1.376(3)
C14 C19 1.380(3)
C3 C4 1.485(3)
C8 C7 1.525(3)
C8 C9 1.528(3)
C8 C12 1.528(3)
C8 C13 1.523(3)
C15 C16 1.388(3)
C16 C17 1.366(4)
C19 C18 1.400(3)
C17 C18 1.356(4)
